data_7712403
loop_
_publ_author_name
'Qiao, Xianji'
'Qiu, Yi'
'Xin, Junjie'
'Da, Chen'
'Ma, Zili'
'Corkett, Alex'
'Cai, Guohong'
'Cai, Guanqun'
'Qu, Shangqing'
'Wang, Yuchao'
'Zhu, Zhenyu'
'Gao, Yiman'
'Wang, Zhigang'
'Dronskowski, Richard'
'Li, Guobao'
'Sun, Junliang'

_publ_section_title
;
 Synthesis, Crystal Structures and Semiconducting Properties of New
 Hexacyanidomettallates
;
_journal_name_full 'Dalton Transactions'
_journal_paper_doi 10.1039/D3DT00384A
_journal_year 2023
_chemical_formula_sum 'C2.4 H2.4 Ba0.4 Fe0.4 K0.8 N2.4 O1.2'
_chemical_formula_weight 192.62
_space_group_crystal_system trigonal
_space_group_IT_number 167
_space_group_name_Hall '-R 3 2"c'
_space_group_name_H-M_alt 'R -3 c :H'
_atom_sites_solution_hydrogens difmap
_audit_creation_method SHELXL-2018/3
_audit_update_record
;
2022-06-16 deposited with the CCDC.	2023-02-23 downloaded from the CCDC.
;
_cell_angle_alpha 90
_cell_angle_beta 90
_cell_angle_gamma 120
_cell_formula_units_Z 15
_cell_length_a 7.2611(5)
_cell_length_b 7.2611(5)
_cell_length_c 45.873(5)
_cell_measurement_reflns_used 2155
_cell_measurement_temperature 293(2)
_cell_measurement_theta_max 30.6650
_cell_measurement_theta_min 3.3290
_cell_volume 2094.6(3)
_computing_structure_refinement 'SHELXL-2018/3 (Sheldrick, 2018)'
_computing_structure_solution 'SHELXT 2018/2 (Sheldrick, 2018)'
_diffrn_ambient_temperature 293(2)
_diffrn_measured_fraction_theta_full 0.998
_diffrn_measured_fraction_theta_max 0.988
_diffrn_measurement_device_type 'XtaLAB Synergy R, DW system, HyPix'
_diffrn_radiation_type MoK\a
_diffrn_radiation_wavelength 0.71073
_diffrn_reflns_av_R_equivalents 0.0161
_diffrn_reflns_av_unetI/netI 0.0137
_diffrn_reflns_Laue_measured_fraction_full 0.998
_diffrn_reflns_Laue_measured_fraction_max 0.988
_diffrn_reflns_limit_h_max 6
_diffrn_reflns_limit_h_min -8
_diffrn_reflns_limit_k_max 9
_diffrn_reflns_limit_k_min -6
_diffrn_reflns_limit_l_max 60
_diffrn_reflns_limit_l_min -48
_diffrn_reflns_number 2538
_diffrn_reflns_point_group_measured_fraction_full 0.998
_diffrn_reflns_point_group_measured_fraction_max 0.988
_diffrn_reflns_theta_full 25.242
_diffrn_reflns_theta_max 28.282
_diffrn_reflns_theta_min 3.359
_exptl_absorpt_coefficient_mu 4.448
_exptl_absorpt_correction_T_max 1.00000
_exptl_absorpt_correction_T_min 0.72771
_exptl_crystal_colour colorless
_exptl_crystal_density_diffrn 2.291
_exptl_crystal_description block
_exptl_crystal_F_000 1368
_refine_diff_density_max 0.383
_refine_diff_density_min -0.367
_refine_diff_density_rms 0.071
_refine_ls_extinction_coef 0.00022(6)
_refine_ls_extinction_expression Fc^*^=kFc[1+0.001xFc^2^\l^3^/sin(2\q)]^-1/4^
_refine_ls_extinction_method 'SHELXL-2018/3 (Sheldrick 2018)'
_refine_ls_goodness_of_fit_ref 1.074
_refine_ls_hydrogen_treatment refxyz
_refine_ls_matrix_type full
_refine_ls_number_parameters 37
_refine_ls_number_reflns 582
_refine_ls_number_restraints 0
_refine_ls_restrained_S_all 1.074
_refine_ls_R_factor_all 0.0163
_refine_ls_R_factor_gt 0.0138
_refine_ls_shift/su_max 0.000
_refine_ls_shift/su_mean 0.000
_refine_ls_structure_factor_coef Fsqd
_refine_ls_weighting_details 'w=1/[\s^2^(Fo^2^)+(0.0186P)^2^+2.0515P] where P=(Fo^2^+2Fc^2^)/3'
_refine_ls_weighting_scheme calc
_refine_ls_wR_factor_gt 0.0356
_refine_ls_wR_factor_ref 0.0367
_reflns_Friedel_coverage 0.000
_reflns_number_gt 512
_reflns_number_total 582
_reflns_threshold_expression 'I > 2\s(I)'
_cod_data_source_file d3dt00384a2.cif
_cod_data_source_block x_CCDC1
_cod_original_cell_volume 2094.6(4)
_cod_original_formula_sum 'C2.40 H2.40 Ba0.40 Fe0.40 K0.80 N2.40 O1.20'
_cod_database_code 7712403
_shelx_shelxl_version_number 2018/3
_shelx_space_group_comment
;
The symmetry employed for this shelxl refinement is uniquely defined
by the following loop, which should always be used as a source of
symmetry information in preference to the above space-group names.
They are only intended as comments.
;

loop_
_space_group_symop_operation_xyz
'x, y, z'
'-y, x-y, z'
'-x+y, -x, z'
'y, x, -z+1/2'
'x-y, -y, -z+1/2'
'-x, -x+y, -z+1/2'
'x+2/3, y+1/3, z+1/3'
'-y+2/3, x-y+1/3, z+1/3'
'-x+y+2/3, -x+1/3, z+1/3'
'y+2/3, x+1/3, -z+5/6'
'x-y+2/3, -y+1/3, -z+5/6'
'-x+2/3, -x+y+1/3, -z+5/6'
'x+1/3, y+2/3, z+2/3'
'-y+1/3, x-y+2/3, z+2/3'
'-x+y+1/3, -x+2/3, z+2/3'
'y+1/3, x+2/3, -z+7/6'
'x-y+1/3, -y+2/3, -z+7/6'
'-x+1/3, -x+y+2/3, -z+7/6'
'-x, -y, -z'
'y, -x+y, -z'
'x-y, x, -z'
'-y, -x, z-1/2'
'-x+y, y, z-1/2'
'x, x-y, z-1/2'
'-x+2/3, -y+1/3, -z+1/3'
'y+2/3, -x+y+1/3, -z+1/3'
'x-y+2/3, x+1/3, -z+1/3'
'-y+2/3, -x+1/3, z-1/6'
'-x+y+2/3, y+1/3, z-1/6'
'x+2/3, x-y+1/3, z-1/6'
'-x+1/3, -y+2/3, -z+2/3'
'y+1/3, -x+y+2/3, -z+2/3'
'x-y+1/3, x+2/3, -z+2/3'
'-y+1/3, -x+2/3, z+1/6'
'-x+y+1/3, y+2/3, z+1/6'
'x+1/3, x-y+2/3, z+1/6'

loop_
_atom_site_label
_atom_site_type_symbol
_atom_site_fract_x
_atom_site_fract_y
_atom_site_fract_z
_atom_site_U_iso_or_equiv
_atom_site_adp_type
_atom_site_occupancy
_atom_site_site_symmetry_order
_atom_site_calc_flag
_atom_site_refinement_flags_posn
_atom_site_refinement_flags_adp
_atom_site_refinement_flags_occupancy
_atom_site_disorder_assembly
_atom_site_disorder_group
Ba1 Ba 0.333333 0.666667 0.416667 0.01204(10) Uani 1 6 d S T P A .
Fe1 Fe 0.666667 0.333333 0.333333 0.01179(13) Uani 1 6 d S T P A .
K1 K 0.333333 0.666667 0.31898(3) 0.0265(3) Uani 0.887(3) 3 d S T P A 1
K1B K 0.333333 0.666667 0.3041(3) 0.0265(3) Uani 0.113(3) 3 d S T P A 2
C1 C 0.6231(2) 0.5251(2) 0.35706(3) 0.0154(3) Uani 1 1 d . . . . .
N1 N 0.5997(2) 0.6460(2) 0.37098(3) 0.0239(3) Uani 1 1 d . . . . .
O1 O -0.0591(3) 0.666667 0.416667 0.0495(7) Uani 1 2 d S T P A .
H1 H -0.145(4) 0.630(5) 0.4036(6) 0.074 Uiso 1 1 d . U . . .

loop_
_atom_site_aniso_label
_atom_site_aniso_U_11
_atom_site_aniso_U_22
_atom_site_aniso_U_33
_atom_site_aniso_U_23
_atom_site_aniso_U_13
_atom_site_aniso_U_12
Ba1 0.01190(11) 0.01190(11) 0.01231(14) 0.000 0.000 0.00595(6)
Fe1 0.01208(18) 0.01208(18) 0.0112(2) 0.000 0.000 0.00604(9)
K1 0.0207(3) 0.0207(3) 0.0380(7) 0.000 0.000 0.01037(13)
K1B 0.0207(3) 0.0207(3) 0.0380(7) 0.000 0.000 0.01037(13)
C1 0.0122(7) 0.0161(8) 0.0154(6) 0.0028(6) 0.0002(6) 0.0052(6)
N1 0.0255(8) 0.0232(8) 0.0243(7) -0.0010(6) 0.0065(6) 0.0131(6)
O1 0.0386(8) 0.0983(19) 0.0317(11) -0.0245(12) -0.0123(6) 0.0491(10)

loop_
_atom_type_symbol
_atom_type_description
_atom_type_scat_dispersion_real
_atom_type_scat_dispersion_imag
_atom_type_scat_source
C C 0.0033 0.0016 'International Tables Vol C Tables 4.2.6.8 and 6.1.1.4'
H H 0.0000 0.0000 'International Tables Vol C Tables 4.2.6.8 and 6.1.1.4'
N N 0.0061 0.0033 'International Tables Vol C Tables 4.2.6.8 and 6.1.1.4'
O O 0.0106 0.0060 'International Tables Vol C Tables 4.2.6.8 and 6.1.1.4'
K K 0.2009 0.2494 'International Tables Vol C Tables 4.2.6.8 and 6.1.1.4'
Fe Fe 0.3463 0.8444 'International Tables Vol C Tables 4.2.6.8 and 6.1.1.4'
Ba Ba -0.3244 2.2819 'International Tables Vol C Tables 4.2.6.8 and 6.1.1.4'

loop_
_geom_angle_atom_site_label_1
_geom_angle_atom_site_label_2
_geom_angle_atom_site_label_3
_geom_angle
_geom_angle_site_symmetry_1
_geom_angle_site_symmetry_3
_geom_angle_publ_flag
O1 Ba1 O1 120.001(1) 3_565 . ?
O1 Ba1 O1 119.999(1) 3_565 2_665 ?
O1 Ba1 O1 120.000(2) . 2_665 ?
O1 Ba1 N1 133.73(3) 3_565 3_565 ?
O1 Ba1 N1 67.40(3) . 3_565 ?
O1 Ba1 N1 72.12(3) 2_665 3_565 ?
O1 Ba1 N1 67.40(3) 3_565 2_665 ?
O1 Ba1 N1 72.12(3) . 2_665 ?
O1 Ba1 N1 133.73(3) 2_665 2_665 ?
N1 Ba1 N1 73.74(5) 3_565 2_665 ?
O1 Ba1 N1 67.40(3) 3_565 11_565 ?
O1 Ba1 N1 133.73(3) . 11_565 ?
O1 Ba1 N1 72.12(3) 2_665 11_565 ?
N1 Ba1 N1 144.24(6) 3_565 11_565 ?
N1 Ba1 N1 134.80(6) 2_665 11_565 ?
O1 Ba1 N1 133.74(3) 3_565 12 ?
O1 Ba1 N1 72.12(3) . 12 ?
O1 Ba1 N1 67.40(3) 2_665 12 ?
N1 Ba1 N1 92.53(6) 3_565 12 ?
N1 Ba1 N1 144.24(6) 2_665 12 ?
N1 Ba1 N1 73.73(5) 11_565 12 ?
O1 Ba1 N1 72.12(3) 3_565 . ?
O1 Ba1 N1 133.74(3) . . ?
O1 Ba1 N1 67.40(3) 2_665 . ?
N1 Ba1 N1 73.73(5) 3_565 . ?
N1 Ba1 N1 73.73(5) 2_665 . ?
N1 Ba1 N1 92.53(6) 11_565 . ?
N1 Ba1 N1 134.80(6) 12 . ?
O1 Ba1 N1 72.12(3) 3_565 10_455 ?
O1 Ba1 N1 67.40(3) . 10_455 ?
O1 Ba1 N1 133.74(3) 2_665 10_455 ?
N1 Ba1 N1 134.80(6) 3_565 10_455 ?
N1 Ba1 N1 92.53(6) 2_665 10_455 ?
N1 Ba1 N1 73.73(5) 11_565 10_455 ?
N1 Ba1 N1 73.73(5) 12 10_455 ?
N1 Ba1 N1 144.24(6) . 10_455 ?
O1 Ba1 K1 90.0 3_565 . ?
O1 Ba1 K1 90.0 . . ?
O1 Ba1 K1 90.0 2_665 . ?
N1 Ba1 K1 43.85(3) 3_565 . ?
N1 Ba1 K1 43.85(3) 2_665 . ?
N1 Ba1 K1 136.15(3) 11_565 . ?
N1 Ba1 K1 136.15(3) 12 . ?
N1 Ba1 K1 43.85(3) . . ?
N1 Ba1 K1 136.15(3) 10_455 . ?
O1 Ba1 K1 90.0 3_565 10_455 ?
O1 Ba1 K1 90.0 . 10_455 ?
O1 Ba1 K1 90.0 2_665 10_455 ?
N1 Ba1 K1 136.15(3) 3_565 10_455 ?
N1 Ba1 K1 136.15(3) 2_665 10_455 ?
N1 Ba1 K1 43.85(3) 11_565 10_455 ?
N1 Ba1 K1 43.85(3) 12 10_455 ?
N1 Ba1 K1 136.15(3) . 10_455 ?
N1 Ba1 K1 43.85(3) 10_455 10_455 ?
K1 Ba1 K1 180.0 . 10_455 ?
O1 Ba1 K1B 41.82(8) 3_565 34_665 ?
O1 Ba1 K1B 90.001(1) . 34_665 ?
O1 Ba1 K1B 138.19(8) 2_665 34_665 ?
N1 Ba1 K1B 149.69(8) 3_565 34_665 ?
N1 Ba1 K1B 80.37(12) 2_665 34_665 ?
N1 Ba1 K1B 66.07(8) 11_565 34_665 ?
N1 Ba1 K1B 99.63(12) 12 34_665 ?
N1 Ba1 K1B 113.93(9) . 34_665 ?
N1 Ba1 K1B 30.31(8) 10_455 34_665 ?
K1 Ba1 K1B 120.61(12) . 34_665 ?
K1 Ba1 K1B 59.39(12) 10_455 34_665 ?
C1 Fe1 C1 90.86(6) 2_655 3_665 ?
C1 Fe1 C1 89.14(6) 2_655 31_655 ?
C1 Fe1 C1 89.14(6) 3_665 31_655 ?
C1 Fe1 C1 180.0 2_655 32 ?
C1 Fe1 C1 89.14(6) 3_665 32 ?
C1 Fe1 C1 90.86(6) 31_655 32 ?
C1 Fe1 C1 89.14(6) 2_655 33_545 ?
C1 Fe1 C1 180.0 3_665 33_545 ?
C1 Fe1 C1 90.86(6) 31_655 33_545 ?
C1 Fe1 C1 90.86(6) 32 33_545 ?
C1 Fe1 C1 90.86(6) 2_655 . ?
C1 Fe1 C1 90.86(6) 3_665 . ?
C1 Fe1 C1 180.00(7) 31_655 . ?
C1 Fe1 C1 89.14(6) 32 . ?
C1 Fe1 C1 89.14(6) 33_545 . ?
N1 K1 N1 107.68(4) 32_455 31_665 ?
N1 K1 N1 107.68(4) 32_455 33_545 ?
N1 K1 N1 107.68(4) 31_665 33_545 ?
N1 K1 N1 151.31(5) 32_455 . ?
N1 K1 N1 87.39(4) 31_665 . ?
N1 K1 N1 89.86(5) 33_545 . ?
N1 K1 N1 87.39(4) 32_455 2_665 ?
N1 K1 N1 89.86(5) 31_665 2_665 ?
N1 K1 N1 151.31(5) 33_545 2_665 ?
N1 K1 N1 67.92(5) . 2_665 ?
N1 K1 N1 89.86(5) 32_455 3_565 ?
N1 K1 N1 151.31(5) 31_665 3_565 ?
N1 K1 N1 87.39(4) 33_545 3_565 ?
N1 K1 N1 67.92(5) . 3_565 ?
N1 K1 N1 67.92(5) 2_665 3_565 ?
N1 K1 C1 21.47(4) 32_455 32_455 ?
N1 K1 C1 129.09(5) 31_665 32_455 ?
N1 K1 C1 98.84(4) 33_545 32_455 ?
N1 K1 C1 136.11(5) . 32_455 ?
N1 K1 C1 86.41(4) 2_665 32_455 ?
N1 K1 C1 69.61(4) 3_565 32_455 ?
N1 K1 C1 98.84(4) 32_455 31_665 ?
N1 K1 C1 21.47(3) 31_665 31_665 ?
N1 K1 C1 129.09(5) 33_545 31_665 ?
N1 K1 C1 86.41(4) . 31_665 ?
N1 K1 C1 69.61(4) 2_665 31_665 ?
N1 K1 C1 136.11(5) 3_565 31_665 ?
C1 K1 C1 118.206(16) 32_455 31_665 ?
N1 K1 C1 129.09(5) 32_455 33_545 ?
N1 K1 C1 98.83(4) 31_665 33_545 ?
N1 K1 C1 21.47(3) 33_545 33_545 ?
N1 K1 C1 69.61(4) . 33_545 ?
N1 K1 C1 136.11(5) 2_665 33_545 ?
N1 K1 C1 86.41(4) 3_565 33_545 ?
C1 K1 C1 118.206(16) 32_455 33_545 ?
C1 K1 C1 118.206(16) 31_665 33_545 ?
N1 K1 C1 87.65(4) 32_455 2_665 ?
N1 K1 C1 70.03(4) 31_665 2_665 ?
N1 K1 C1 164.16(5) 33_545 2_665 ?
N1 K1 C1 74.47(4) . 2_665 ?
N1 K1 C1 20.83(3) 2_665 2_665 ?
N1 K1 C1 88.75(5) 3_565 2_665 ?
C1 K1 C1 94.18(4) 32_455 2_665 ?
C1 K1 C1 49.17(5) 31_665 2_665 ?
C1 K1 C1 142.86(4) 33_545 2_665 ?
N1 K1 C1 70.03(4) 32_455 3_565 ?
N1 K1 C1 164.17(5) 31_665 3_565 ?
N1 K1 C1 87.65(4) 33_545 3_565 ?
N1 K1 C1 88.75(5) . 3_565 ?
N1 K1 C1 74.47(4) 2_665 3_565 ?
N1 K1 C1 20.83(3) 3_565 3_565 ?
C1 K1 C1 49.18(5) 32_455 3_565 ?
C1 K1 C1 142.86(4) 31_665 3_565 ?
C1 K1 C1 94.18(4) 33_545 3_565 ?
C1 K1 C1 94.14(4) 2_665 3_565 ?
N1 K1 C1 164.16(5) 32_455 . ?
N1 K1 C1 87.65(4) 31_665 . ?
N1 K1 C1 70.03(4) 33_545 . ?
N1 K1 C1 20.83(3) . . ?
N1 K1 C1 88.74(5) 2_665 . ?
N1 K1 C1 74.46(4) 3_565 . ?
C1 K1 C1 142.86(4) 32_455 . ?
C1 K1 C1 94.18(4) 31_665 . ?
C1 K1 C1 49.18(5) 33_545 . ?
C1 K1 C1 94.14(4) 2_665 . ?
C1 K1 C1 94.14(4) 3_565 . ?
N1 K1B N1 118.12(12) 32_455 31_665 ?
N1 K1B N1 118.12(12) 32_455 33_545 ?
N1 K1B N1 118.11(12) 31_665 33_545 ?
N1 K1B C1 21.38(4) 32_455 32_455 ?
N1 K1B C1 137.48(5) 31_665 32_455 ?
N1 K1B C1 103.15(4) 33_545 32_455 ?
N1 K1B C1 103.15(4) 32_455 31_665 ?
N1 K1B C1 21.38(4) 31_665 31_665 ?
N1 K1B C1 137.48(5) 33_545 31_665 ?
C1 K1B C1 119.36(6) 32_455 31_665 ?
N1 K1B C1 137.48(5) 32_455 33_545 ?
N1 K1B C1 103.15(4) 31_665 33_545 ?
N1 K1B C1 21.38(4) 33_545 33_545 ?
C1 K1B C1 119.36(6) 32_455 33_545 ?
C1 K1B C1 119.36(6) 31_665 33_545 ?
N1 K1B O1 62.04(15) 32_455 32_445 ?
N1 K1B O1 124.0(4) 31_665 32_445 ?
N1 K1B O1 66.50(16) 33_545 32_445 ?
C1 K1B O1 62.74(10) 32_455 32_445 ?
C1 K1B O1 133.1(3) 31_665 32_445 ?
C1 K1B O1 87.32(14) 33_545 32_445 ?
N1 K1B O1 66.50(16) 32_455 31_565 ?
N1 K1B O1 62.04(15) 31_665 31_565 ?
N1 K1B O1 124.0(4) 33_545 31_565 ?
C1 K1B O1 87.32(14) 32_455 31_565 ?
C1 K1B O1 62.74(10) 31_665 31_565 ?
C1 K1B O1 133.1(3) 33_545 31_565 ?
O1 K1B O1 70.9(2) 32_445 31_565 ?
N1 K1B O1 124.0(4) 32_455 33_655 ?
N1 K1B O1 66.50(16) 31_665 33_655 ?
N1 K1B O1 62.04(15) 33_545 33_655 ?
C1 K1B O1 133.1(3) 32_455 33_655 ?
C1 K1B O1 87.32(14) 31_665 33_655 ?
C1 K1B O1 62.74(10) 33_545 33_655 ?
O1 K1B O1 70.9(2) 32_445 33_655 ?
O1 K1B O1 70.9(2) 31_565 33_655 ?
N1 K1B Ba1 31.84(11) 32_455 31_565 ?
N1 K1B Ba1 91.12(15) 31_665 31_565 ?
N1 K1B Ba1 128.2(3) 33_545 31_565 ?
C1 K1B Ba1 52.85(9) 32_455 31_565 ?
C1 K1B Ba1 82.71(10) 31_665 31_565 ?
C1 K1B Ba1 148.6(3) 33_545 31_565 ?
O1 K1B Ba1 61.70(12) 32_445 31_565 ?
O1 K1B Ba1 34.67(5) 31_565 31_565 ?
O1 K1B Ba1 99.3(3) 33_655 31_565 ?
N1 K1B Ba1 91.12(15) 32_455 31 ?
N1 K1B Ba1 128.2(3) 31_665 31 ?
N1 K1B Ba1 31.84(11) 33_545 31 ?
C1 K1B Ba1 82.71(10) 32_455 31 ?
C1 K1B Ba1 148.6(3) 31_665 31 ?
C1 K1B Ba1 52.85(9) 33_545 31 ?
O1 K1B Ba1 34.67(5) 32_445 31 ?
O1 K1B Ba1 99.3(3) 31_565 31 ?
O1 K1B Ba1 61.70(12) 33_655 31 ?
Ba1 K1B Ba1 96.37(16) 31_565 31 ?
N1 K1B Ba1 128.2(3) 32_455 31_665 ?
N1 K1B Ba1 31.84(11) 31_665 31_665 ?
N1 K1B Ba1 91.12(15) 33_545 31_665 ?
C1 K1B Ba1 148.6(3) 32_455 31_665 ?
C1 K1B Ba1 52.85(9) 31_665 31_665 ?
C1 K1B Ba1 82.71(10) 33_545 31_665 ?
O1 K1B Ba1 99.3(3) 32_445 31_665 ?
O1 K1B Ba1 61.70(12) 31_565 31_665 ?
O1 K1B Ba1 34.67(5) 33_655 31_665 ?
Ba1 K1B Ba1 96.37(16) 31_565 31_665 ?
Ba1 K1B Ba1 96.37(16) 31 31_665 ?
N1 C1 Fe1 178.19(14) . . ?
N1 C1 K1B 60.45(16) . 31_665 ?
Fe1 C1 K1B 118.09(15) . 31_665 ?
N1 C1 K1 68.12(10) . 31_665 ?
Fe1 C1 K1 110.24(6) . 31_665 ?
K1B C1 K1 12.4(2) 31_665 31_665 ?
N1 C1 K1 72.34(10) . . ?
Fe1 C1 K1 106.93(6) . . ?
K1 C1 K1 85.82(4) 31_665 . ?
C1 N1 K1B 98.18(18) . 31_665 ?
C1 N1 Ba1 141.78(12) . . ?
K1B N1 Ba1 117.85(19) 31_665 . ?
C1 N1 K1 90.41(10) . 31_665 ?
K1B N1 K1 13.2(2) 31_665 31_665 ?
Ba1 N1 K1 127.35(5) . 31_665 ?
C1 N1 K1 86.83(10) . . ?
Ba1 N1 K1 95.98(4) . . ?
K1 N1 K1 92.62(4) 31_665 . ?
Ba1 O1 K1B 103.52(5) . 34 ?
Ba1 O1 K1B 103.52(5) . 31_565 ?

loop_
_geom_bond_atom_site_label_1
_geom_bond_atom_site_label_2
_geom_bond_distance
_geom_bond_site_symmetry_2
_geom_bond_publ_flag
Ba1 O1 2.850(2) 3_565 ?
Ba1 O1 2.8497(19) . ?
Ba1 O1 2.8497(19) 2_665 ?
Ba1 N1 2.9064(13) 3_565 ?
Ba1 N1 2.9064(13) 2_665 ?
Ba1 N1 2.9064(13) 11_565 ?
Ba1 N1 2.9065(13) 12 ?
Ba1 N1 2.9064(13) . ?
Ba1 N1 2.9065(13) 10_455 ?
Ba1 K1 4.4814(15) . ?
Ba1 K1 4.4816(15) 10_455 ?
Ba1 K1B 4.871(6) 34_665 ?
Fe1 C1 1.9139(15) 2_655 ?
Fe1 C1 1.9140(15) 3_665 ?
Fe1 C1 1.9140(15) 31_655 ?
Fe1 C1 1.9140(15) 32 ?
Fe1 C1 1.9140(15) 33_545 ?
Fe1 C1 1.9140(15) . ?
K1 N1 2.9536(15) 32_455 ?
K1 N1 2.9536(15) 31_665 ?
K1 N1 2.9537(15) 33_545 ?
K1 N1 3.1215(18) . ?
K1 N1 3.1216(18) 2_665 ?
K1 N1 3.1216(18) 3_565 ?
K1 C1 3.1826(16) 32_455 ?
K1 C1 3.1826(16) 31_665 ?
K1 C1 3.1826(16) 33_545 ?
K1 C1 3.2708(16) 2_665 ?
K1 C1 3.2708(16) 3_565 ?
K1 C1 3.2709(16) . ?
K1B N1 2.780(2) 32_455 ?
K1B N1 2.780(2) 31_665 ?
K1B N1 2.780(2) 33_545 ?
K1B C1 3.1637(18) 32_455 ?
K1B C1 3.1637(19) 31_665 ?
K1B C1 3.1637(18) 33_545 ?
K1B O1 3.340(9) 32_445 ?
K1B O1 3.340(9) 31_565 ?
K1B O1 3.340(9) 33_655 ?
C1 N1 1.1648(19) . ?
